data_7126684
loop_
_publ_author_name
'Cheng, Bin'
'Zhang, Xinping'
'Li, Yuntong'
'Li, Hui'
'He, Yixuan'
'Li, Yun'
'Wang, Taimin'
'Zhai, Hongbin'

_publ_section_title
;
 Synthesis of indolizines from pyridinium 1,4-zwitterionic thiolates and
 \a-functionalized bromoalkanes via a stepwise [(5+1)-1] pathway.
;
_journal_issue 60
_journal_name_full 'Chemical communications (Cambridge, England)'
_journal_page_first 8396
_journal_page_last 8399
_journal_paper_doi 10.1039/d0cc03446k
_journal_volume 56
_journal_year 2020
_chemical_formula_moiety 'C25 H19 N O5 S'
_chemical_formula_sum 'C25 H19 N O5 S'
_chemical_formula_weight 445.47
_space_group_crystal_system triclinic
_space_group_IT_number 2
_space_group_name_Hall '-P 1'
_space_group_name_H-M_alt 'P -1'
_atom_sites_solution_hydrogens geom
_atom_sites_solution_primary direct
_audit_creation_date 2019-12-06
_audit_creation_method
;
Olex2 1.2
(compiled 2018.05.29 svn.r3508 for OlexSys, GUI svn.r5506)
;
_audit_update_record
;
2019-12-07 deposited with the CCDC.	2020-06-12 downloaded from the CCDC.
;
_cell_angle_alpha 77.431(5)
_cell_angle_beta 89.378(4)
_cell_angle_gamma 73.685(5)
_cell_formula_units_Z 2
_cell_length_a 9.2626(5)
_cell_length_b 10.0278(6)
_cell_length_c 12.6230(7)
_cell_measurement_reflns_used 3224
_cell_measurement_temperature 293.63(13)
_cell_measurement_theta_max 70.0000
_cell_measurement_theta_min 10.2020
_cell_volume 1096.71(11)
_computing_cell_refinement 'CrysAlisPro 1.171.38.43f (Rigaku OD, 2015)'
_computing_data_collection 'CrysAlisPro 1.171.38.43f (Rigaku OD, 2015)'
_computing_data_reduction 'CrysAlisPro 1.171.38.43f (Rigaku OD, 2015)'
_computing_molecular_graphics 'Olex2 (Dolomanov et al., 2009)'
_computing_publication_material 'Olex2 (Dolomanov et al., 2009)'
_computing_structure_refinement 'ShelXL (Sheldrick, 2015)'
_computing_structure_solution 'ShelXS (Sheldrick, 2008)'
_diffrn_ambient_environment air
_diffrn_ambient_temperature 293.63(13)
_diffrn_detector 'CCD plate'
_diffrn_detector_area_resol_mean 16.0733
_diffrn_detector_type Eos
_diffrn_measured_fraction_theta_full 0.993
_diffrn_measured_fraction_theta_max 0.993
_diffrn_measurement_details
;
List of Runs (angles in degrees, time in seconds):

  # Type    Start    End  Width  t~exp~   \w     \q     \k     \f   Frames
#--------------------------------------------------------------------------
  1  \w     24.00  70.00   1.00    1.00    --    0.00  19.00   0.00   46
  2  \w     30.00 124.00   1.00    1.00    --   54.00  77.00 -30.00   94
  3  \w    106.00 175.00   1.00    1.00    --  108.00 111.00 -90.00   69
  4  \w    123.00 149.00   1.00    1.00    --  108.00 111.00-180.00   26
  5  \w    104.00 165.00   1.00    1.00    --  108.00 111.00-150.00   61
  6  \w    101.00 166.00   1.00    1.00    --  108.00 111.00-120.00   65
  7  \w     92.00 162.00   1.00    1.00    --  108.00  50.00-150.00   70
  8  \w     57.00 138.00   1.00    1.00    --  108.00 -77.00-150.00   81
  9  \w     83.00 116.00   1.00    1.00    --  108.00-111.00 -30.00   33
 10  \w     68.00 111.00   1.00    1.00    --  108.00-111.00-150.00   43
 11  \w     51.00 137.00   1.00    1.00    --  108.00 -25.00-180.00   86
 12  \w     46.00  72.00   1.00    1.00    --  108.00-111.00 -30.00   26
 13  \w     34.00 106.00   1.00    1.00    --   54.00-125.00 -60.00   72
 14  \w     39.00  64.00   1.00    1.00    --  108.00-111.00  90.00   25
 15  \w     72.00 110.00   1.00    1.00    --  108.00-111.00  90.00   38
 16  \w     42.00 130.00   1.00    1.00    --  108.00 -50.00 120.00   88
 17  \w     87.00 126.00   1.00    1.00    --  108.00  77.00 150.00   39
 18  \w    100.00 178.00   1.00    1.00    --  108.00 111.00 150.00   78
 19  \w    109.00 170.00   1.00    1.00    --  108.00 111.00 120.00   61
 20  \w     15.00 120.00   1.00    1.00    --   54.00  19.00 -60.00  105
 21  \w     24.00  68.00   1.00    1.00    --   54.00-125.00 120.00   44
 22  \w      7.00  72.00   1.00    1.00    --   54.00 -57.00   0.00   65
 23  \w    -12.00  65.00   1.00    1.00    --   54.00 -57.00 120.00   77
;
_diffrn_measurement_device 'four-circle diffractometer'
_diffrn_measurement_device_type 'SuperNova, Dual, Cu at zero, Eos'
_diffrn_measurement_method '\w scans'
_diffrn_orient_matrix_type 'CrysAlisPro convention (1999,Acta A55,543-557)'
_diffrn_orient_matrix_UB_11 -0.1645332000
_diffrn_orient_matrix_UB_12 0.0464876000
_diffrn_orient_matrix_UB_13 -0.0455347000
_diffrn_orient_matrix_UB_21 -0.0013198000
_diffrn_orient_matrix_UB_22 -0.1570257000
_diffrn_orient_matrix_UB_23 0.0249555000
_diffrn_orient_matrix_UB_31 -0.0552140000
_diffrn_orient_matrix_UB_32 0.0125954000
_diffrn_orient_matrix_UB_33 0.1139518000
_diffrn_radiation_monochromator mirror
_diffrn_radiation_probe x-ray
_diffrn_radiation_type CuK\a
_diffrn_radiation_wavelength 1.54184
_diffrn_reflns_av_R_equivalents 0.0217
_diffrn_reflns_av_unetI/netI 0.0275
_diffrn_reflns_Laue_measured_fraction_full 0.993
_diffrn_reflns_Laue_measured_fraction_max 0.993
_diffrn_reflns_limit_h_max 8
_diffrn_reflns_limit_h_min -11
_diffrn_reflns_limit_k_max 11
_diffrn_reflns_limit_k_min -11
_diffrn_reflns_limit_l_max 15
_diffrn_reflns_limit_l_min -13
_diffrn_reflns_number 6851
_diffrn_reflns_point_group_measured_fraction_full 0.993
_diffrn_reflns_point_group_measured_fraction_max 0.993
_diffrn_reflns_theta_full 66.600
_diffrn_reflns_theta_max 66.600
_diffrn_reflns_theta_min 4.982
_diffrn_source 'micro-focus sealed X-ray tube'
_diffrn_source_type 'SuperNova (Cu) X-ray Source'
_exptl_absorpt_coefficient_mu 1.627
_exptl_absorpt_correction_T_max 1.00000
_exptl_absorpt_correction_T_min 0.54982
_exptl_absorpt_correction_type multi-scan
_exptl_absorpt_process_details
;
CrysAlisPro 1.171.38.43f (Rigaku Oxford Diffraction, 2015)
Empirical absorption correction using spherical harmonics,
 implemented in SCALE3 ABSPACK scaling algorithm.
;
_exptl_crystal_colour 'clear light colourless'
_exptl_crystal_colour_lustre clear
_exptl_crystal_colour_modifier light
_exptl_crystal_colour_primary colourless
_exptl_crystal_density_diffrn 1.349
_exptl_crystal_description block
_exptl_crystal_F_000 464
_exptl_crystal_size_max 0.18
_exptl_crystal_size_mid 0.15
_exptl_crystal_size_min 0.12
_refine_diff_density_max 0.309
_refine_diff_density_min -0.580
_refine_diff_density_rms 0.088
_refine_ls_extinction_method none
_refine_ls_goodness_of_fit_ref 1.066
_refine_ls_hydrogen_treatment constr
_refine_ls_matrix_type full
_refine_ls_number_parameters 291
_refine_ls_number_reflns 3827
_refine_ls_number_restraints 0
_refine_ls_restrained_S_all 1.066
_refine_ls_R_factor_all 0.0661
_refine_ls_R_factor_gt 0.0593
_refine_ls_shift/su_max 0.000
_refine_ls_shift/su_mean 0.000
_refine_ls_structure_factor_coef Fsqd
_refine_ls_weighting_details 'w=1/[\s^2^(Fo^2^)+(0.0864P)^2^+0.4572P] where P=(Fo^2^+2Fc^2^)/3'
_refine_ls_weighting_scheme calc
_refine_ls_wR_factor_gt 0.1556
_refine_ls_wR_factor_ref 0.1637
_reflns_Friedel_coverage 0.000
_reflns_number_gt 3319
_reflns_number_total 3827
_reflns_threshold_expression 'I > 2\s(I)'
_cod_data_source_file d0cc03446k2.cif
_cod_data_source_block zhangxp1_1204
_cod_depositor_comments 'Adding full bibliography for 7126684.cif.'
_cod_original_cell_volume 1096.70(11)
_cod_database_code 7126684
_shelx_shelxl_version_number 2018/3
_chemical_oxdiff_usercomment 'nature product'
_shelx_space_group_comment
;
The symmetry employed for this shelxl refinement is uniquely defined
by the following loop, which should always be used as a source of
symmetry information in preference to the above space-group names.
They are only intended as comments.
;
_reflns_odcompleteness_completeness 99.28
_reflns_odcompleteness_iscentric 1
_reflns_odcompleteness_theta 66.97
_olex2_refinement_description
;
1. Fixed Uiso
 At 1.2 times of:
  All C(H) groups
 At 1.5 times of:
  All C(H,H,H) groups
2.a Aromatic/amide H refined with riding coordinates:
 C10(H10), C13(H13), C14(H14), C16(H16), C17(H17), C18(H18), C19(H19),
 C23(H23), C24(H24), C26(H26), C27(H27), C28(H28), C29(H29)
2.b Idealised Me refined as rotating group:
 C30(H30A,H30B,H30C), C31(H31A,H31B,H31C)
;
_olex2_date_sample_data_collection 2019-12-04
_olex2_submission_special_instructions 'No special instructions were received'
_oxdiff_exptl_absorpt_empirical_details
;
Empirical correction (ABSPACK) includes:
- Absorption correction using spherical harmonics
- Frame scaling
;
_oxdiff_exptl_absorpt_empirical_full_max 1.833
_oxdiff_exptl_absorpt_empirical_full_min 0.726

loop_
_space_group_symop_operation_xyz
'x, y, z'
'-x, -y, -z'

loop_
_atom_site_label
_atom_site_type_symbol
_atom_site_fract_x
_atom_site_fract_y
_atom_site_fract_z
_atom_site_U_iso_or_equiv
_atom_site_adp_type
_atom_site_occupancy
_atom_site_site_symmetry_order
_atom_site_calc_flag
_atom_site_refinement_flags_posn
_atom_site_refinement_flags_adp
_atom_site_refinement_flags_occupancy
_atom_site_disorder_assembly
_atom_site_disorder_group
S1 S 0.15466(7) 0.72005(8) 0.76983(6) 0.0644(3) Uani 1 1 d . . . . .
O1 O 0.4427(2) 0.5842(2) 0.81113(15) 0.0668(5) Uani 1 1 d . . . . .
N2 N 0.2361(2) 0.5127(2) 0.53445(14) 0.0500(5) Uani 1 1 d . . . . .
C3 C 0.3778(2) 0.9001(2) 1.08052(17) 0.0425(5) Uani 1 1 d . . . . .
C4 C 0.3502(3) 0.7560(2) 0.91727(17) 0.0443(5) Uani 1 1 d . . . . .
C5 C 0.1325(2) 0.4829(2) 0.69556(18) 0.0462(5) Uani 1 1 d . . . . .
O6 O -0.0816(2) 0.4867(2) 0.79201(15) 0.0730(6) Uani 1 1 d . . . . .
C7 C 0.3399(3) 0.6749(2) 0.83395(18) 0.0464(5) Uani 1 1 d . . . . .
C8 C 0.1817(3) 0.6037(3) 0.68226(18) 0.0482(5) Uani 1 1 d . . . . .
C9 C 0.3914(3) 0.9729(2) 1.16842(17) 0.0449(5) Uani 1 1 d . . . . .
C10 C 0.5262(3) 0.9450(3) 1.2270(2) 0.0554(6) Uani 1 1 d . . . . .
H10 H 0.611915 0.881364 1.208953 0.066 Uiso 1 1 calc R . . . .
C11 C 0.1641(3) 0.4268(2) 0.60431(19) 0.0486(5) Uani 1 1 d . . . . .
C12 C 0.2480(3) 0.6219(3) 0.58162(18) 0.0497(5) Uani 1 1 d . . . . .
C13 C 0.4872(3) 0.7781(3) 1.0691(2) 0.0615(7) Uani 1 1 d . . . . .
H13 H 0.571387 0.741846 1.117307 0.074 Uiso 1 1 calc R . . . .
C14 C 0.4740(3) 0.7095(3) 0.9881(2) 0.0584(6) Uani 1 1 d . . . . .
H14 H 0.550938 0.629588 0.981346 0.070 Uiso 1 1 calc R . . . .
C15 C 0.1328(3) 0.3050(3) 0.5767(2) 0.0622(7) Uani 1 1 d . . . . .
C16 C 0.2544(3) 0.9492(3) 1.0068(2) 0.0615(7) Uani 1 1 d . . . . .
H16 H 0.179854 1.032039 1.010935 0.074 Uiso 1 1 calc R . . . .
C17 C 0.2397(3) 0.8784(3) 0.9277(2) 0.0635(7) Uani 1 1 d . . . . .
H17 H 0.154571 0.912754 0.880411 0.076 Uiso 1 1 calc R . . . .
C18 C 0.5361(3) 1.0095(3) 1.3115(2) 0.0655(7) Uani 1 1 d . . . . .
H18 H 0.628215 0.988828 1.349300 0.079 Uiso 1 1 calc R . . . .
C19 C 0.4130(3) 1.1030(3) 1.3405(2) 0.0687(7) Uani 1 1 d . . . . .
H19 H 0.420537 1.146004 1.397708 0.082 Uiso 1 1 calc R . . . .
C20 C 0.0628(3) 0.4234(3) 0.7947(2) 0.0587(6) Uani 1 1 d . . . . .
O21 O 0.0596(3) 0.2446(2) 0.6548(2) 0.0907(7) Uani 1 1 d . . . . .
O22 O 0.1668(4) 0.2610(3) 0.4966(2) 0.1015(8) Uani 1 1 d . . . . .
C23 C 0.2915(3) 0.5038(4) 0.4327(2) 0.0698(8) Uani 1 1 d . . . . .
H23 H 0.281568 0.432263 0.399573 0.084 Uiso 1 1 calc R . . . .
C24 C 0.2675(3) 1.0684(4) 1.1999(3) 0.0766(9) Uani 1 1 d . . . . .
H24 H 0.174644 1.089479 1.163029 0.092 Uiso 1 1 calc R . . . .
O25 O 0.1302(3) 0.3324(4) 0.8679(2) 0.1254(13) Uani 1 1 d . . . . .
C26 C 0.3195(3) 0.7213(3) 0.5275(2) 0.0696(8) Uani 1 1 d . . . . .
H26 H 0.328701 0.794321 0.559066 0.083 Uiso 1 1 calc R . . . .
C27 C 0.2785(4) 1.1327(4) 1.2844(3) 0.0882(11) Uani 1 1 d . . . . .
H27 H 0.193737 1.196758 1.303300 0.106 Uiso 1 1 calc R . . . .
C28 C 0.3606(4) 0.6021(5) 0.3825(2) 0.0849(11) Uani 1 1 d . . . . .
H28 H 0.399214 0.596076 0.314828 0.102 Uiso 1 1 calc R . . . .
C29 C 0.3748(4) 0.7108(5) 0.4295(3) 0.0867(10) Uani 1 1 d . . . . .
H29 H 0.422568 0.776417 0.393372 0.104 Uiso 1 1 calc R . . . .
C30 C -0.1614(4) 0.4375(6) 0.8857(3) 0.1183(17) Uani 1 1 d . . . . .
H30A H -0.267954 0.478118 0.870331 0.178 Uiso 1 1 calc GR . . . .
H30B H -0.131500 0.466461 0.947640 0.178 Uiso 1 1 calc GR . . . .
H30C H -0.137340 0.335401 0.900843 0.178 Uiso 1 1 calc GR . . . .
C31 C 0.0211(5) 0.1202(4) 0.6392(5) 0.1191(17) Uani 1 1 d . . . . .
H31A H -0.012893 0.134949 0.564832 0.179 Uiso 1 1 calc GR . . . .
H31B H -0.057714 0.104215 0.685945 0.179 Uiso 1 1 calc GR . . . .
H31C H 0.108120 0.038736 0.656365 0.179 Uiso 1 1 calc GR . . . .

loop_
_atom_site_aniso_label
_atom_site_aniso_U_11
_atom_site_aniso_U_22
_atom_site_aniso_U_33
_atom_site_aniso_U_23
_atom_site_aniso_U_13
_atom_site_aniso_U_12
S1 0.0523(4) 0.0705(5) 0.0731(5) -0.0397(3) -0.0026(3) -0.0037(3)
O1 0.0574(10) 0.0719(12) 0.0689(11) -0.0367(10) -0.0019(9) 0.0014(9)
N2 0.0444(10) 0.0626(12) 0.0381(9) -0.0128(8) 0.0046(8) -0.0065(9)
C3 0.0438(11) 0.0438(11) 0.0395(10) -0.0069(9) 0.0073(8) -0.0141(9)
C4 0.0486(12) 0.0450(12) 0.0383(10) -0.0082(9) 0.0076(9) -0.0126(9)
C5 0.0375(11) 0.0526(13) 0.0449(11) -0.0105(9) 0.0034(9) -0.0076(9)
O6 0.0457(10) 0.0976(15) 0.0638(11) -0.0057(10) 0.0159(8) -0.0113(9)
C7 0.0515(12) 0.0435(12) 0.0423(11) -0.0091(9) 0.0044(9) -0.0111(10)
C8 0.0451(12) 0.0542(13) 0.0456(11) -0.0166(10) 0.0038(9) -0.0107(10)
C9 0.0483(12) 0.0455(12) 0.0428(11) -0.0098(9) 0.0070(9) -0.0164(9)
C10 0.0481(13) 0.0639(15) 0.0577(14) -0.0204(11) 0.0074(10) -0.0165(11)
C11 0.0460(12) 0.0484(12) 0.0498(12) -0.0148(10) -0.0001(9) -0.0078(10)
C12 0.0446(12) 0.0557(13) 0.0467(12) -0.0091(10) 0.0007(9) -0.0128(10)
C13 0.0499(13) 0.0636(16) 0.0684(16) -0.0288(13) -0.0096(12) -0.0011(12)
C14 0.0492(13) 0.0579(15) 0.0659(15) -0.0269(12) -0.0010(11) -0.0019(11)
C15 0.0553(14) 0.0499(14) 0.0767(18) -0.0167(13) -0.0106(13) -0.0048(11)
C16 0.0601(15) 0.0617(15) 0.0552(14) -0.0248(12) -0.0033(11) 0.0037(12)
C17 0.0598(15) 0.0666(16) 0.0554(14) -0.0237(12) -0.0124(12) 0.0041(12)
C18 0.0573(15) 0.0777(18) 0.0692(17) -0.0289(14) -0.0038(12) -0.0219(13)
C19 0.0716(18) 0.0766(18) 0.0683(17) -0.0378(14) -0.0008(14) -0.0209(15)
C20 0.0452(13) 0.0738(17) 0.0501(13) -0.0048(12) 0.0046(10) -0.0129(12)
O21 0.0840(15) 0.0614(13) 0.134(2) -0.0259(13) 0.0162(14) -0.0299(11)
O22 0.138(2) 0.0876(16) 0.0937(17) -0.0530(14) -0.0017(15) -0.0308(16)
C23 0.0646(16) 0.093(2) 0.0420(13) -0.0212(13) 0.0047(12) -0.0022(15)
C24 0.0575(16) 0.089(2) 0.082(2) -0.0479(17) -0.0116(14) 0.0031(15)
O25 0.0641(14) 0.167(3) 0.0861(16) 0.0526(18) 0.0090(12) -0.0004(15)
C26 0.0617(16) 0.0766(19) 0.0685(17) -0.0009(14) 0.0030(13) -0.0283(14)
C27 0.0676(19) 0.100(2) 0.101(2) -0.067(2) -0.0091(17) 0.0030(17)
C28 0.0693(19) 0.121(3) 0.0448(14) 0.0031(17) 0.0173(13) -0.0134(19)
C29 0.075(2) 0.107(3) 0.070(2) 0.0071(19) 0.0114(16) -0.0343(19)
C30 0.071(2) 0.184(5) 0.088(2) -0.009(3) 0.040(2) -0.036(3)
C31 0.090(3) 0.059(2) 0.205(5) -0.008(3) -0.024(3) -0.0317(19)

loop_
_atom_type_symbol
_atom_type_description
_atom_type_scat_dispersion_real
_atom_type_scat_dispersion_imag
_atom_type_scat_source
C C 0.0181 0.0091 'International Tables Vol C Tables 4.2.6.8 and 6.1.1.4'
H H 0.0000 0.0000 'International Tables Vol C Tables 4.2.6.8 and 6.1.1.4'
N N 0.0311 0.0180 'International Tables Vol C Tables 4.2.6.8 and 6.1.1.4'
O O 0.0492 0.0322 'International Tables Vol C Tables 4.2.6.8 and 6.1.1.4'
S S 0.3331 0.5567 'International Tables Vol C Tables 4.2.6.8 and 6.1.1.4'

loop_
_geom_angle_atom_site_label_1
_geom_angle_atom_site_label_2
_geom_angle_atom_site_label_3
_geom_angle
_geom_angle_site_symmetry_1
_geom_angle_site_symmetry_3
_geom_angle_publ_flag
C8 S1 C7 101.90(11) . . ?
C12 N2 C11 108.98(18) . . ?
C12 N2 C23 120.2(2) . . ?
C23 N2 C11 130.8(2) . . ?
C13 C3 C9 121.4(2) . . ?
C13 C3 C16 116.9(2) . . ?
C16 C3 C9 121.7(2) . . ?
C14 C4 C7 119.1(2) . . ?
C14 C4 C17 117.6(2) . . ?
C17 C4 C7 123.3(2) . . ?
C8 C5 C20 124.3(2) . . ?
C11 C5 C8 108.8(2) . . ?
C11 C5 C20 126.9(2) . . ?
C20 O6 C30 116.1(2) . . ?
O1 C7 S1 121.36(18) . . ?
O1 C7 C4 124.5(2) . . ?
C4 C7 S1 114.06(16) . . ?
C5 C8 S1 126.35(18) . . ?
C5 C8 C12 107.9(2) . . ?
C12 C8 S1 125.64(19) . . ?
C10 C9 C3 122.0(2) . . ?
C10 C9 C24 116.4(2) . . ?
C24 C9 C3 121.5(2) . . ?
C9 C10 H10 119.3 . . ?
C18 C10 C9 121.5(2) . . ?
C18 C10 H10 119.3 . . ?
N2 C11 C15 122.1(2) . . ?
C5 C11 N2 107.3(2) . . ?
C5 C11 C15 130.7(2) . . ?
N2 C12 C8 107.1(2) . . ?
N2 C12 C26 119.7(2) . . ?
C26 C12 C8 133.2(3) . . ?
C3 C13 H13 119.3 . . ?
C14 C13 C3 121.4(2) . . ?
C14 C13 H13 119.3 . . ?
C4 C14 C13 121.5(2) . . ?
C4 C14 H14 119.2 . . ?
C13 C14 H14 119.2 . . ?
O21 C15 C11 110.1(2) . . ?
O22 C15 C11 126.8(3) . . ?
O22 C15 O21 123.1(3) . . ?
C3 C16 H16 119.3 . . ?
C17 C16 C3 121.5(2) . . ?
C17 C16 H16 119.3 . . ?
C4 C17 H17 119.5 . . ?
C16 C17 C4 121.0(2) . . ?
C16 C17 H17 119.5 . . ?
C10 C18 H18 119.5 . . ?
C19 C18 C10 121.0(3) . . ?
C19 C18 H18 119.5 . . ?
C18 C19 H19 120.5 . . ?
C18 C19 C27 119.0(3) . . ?
C27 C19 H19 120.5 . . ?
O6 C20 C5 111.4(2) . . ?
O25 C20 C5 124.3(2) . . ?
O25 C20 O6 124.3(2) . . ?
C15 O21 C31 116.6(3) . . ?
N2 C23 H23 120.8 . . ?
C28 C23 N2 118.5(3) . . ?
C28 C23 H23 120.8 . . ?
C9 C24 H24 119.1 . . ?
C27 C24 C9 121.8(3) . . ?
C27 C24 H24 119.1 . . ?
C12 C26 H26 120.1 . . ?
C29 C26 C12 119.8(3) . . ?
C29 C26 H26 120.1 . . ?
C19 C27 C24 120.4(3) . . ?
C19 C27 H27 119.8 . . ?
C24 C27 H27 119.8 . . ?
C23 C28 H28 119.1 . . ?
C23 C28 C29 121.8(3) . . ?
C29 C28 H28 119.1 . . ?
C26 C29 C28 120.0(3) . . ?
C26 C29 H29 120.0 . . ?
C28 C29 H29 120.0 . . ?
O6 C30 H30A 109.5 . . ?
O6 C30 H30B 109.5 . . ?
O6 C30 H30C 109.5 . . ?
H30A C30 H30B 109.5 . . ?
H30A C30 H30C 109.5 . . ?
H30B C30 H30C 109.5 . . ?
O21 C31 H31A 109.5 . . ?
O21 C31 H31B 109.5 . . ?
O21 C31 H31C 109.5 . . ?
H31A C31 H31B 109.5 . . ?
H31A C31 H31C 109.5 . . ?
H31B C31 H31C 109.5 . . ?

loop_
_geom_bond_atom_site_label_1
_geom_bond_atom_site_label_2
_geom_bond_distance
_geom_bond_site_symmetry_2
_geom_bond_publ_flag
S1 C7 1.800(2) . ?
S1 C8 1.742(2) . ?
O1 C7 1.199(3) . ?
N2 C11 1.394(3) . ?
N2 C12 1.385(3) . ?
N2 C23 1.390(3) . ?
C3 C9 1.479(3) . ?
C3 C13 1.386(3) . ?
C3 C16 1.387(3) . ?
C4 C7 1.481(3) . ?
C4 C14 1.369(3) . ?
C4 C17 1.390(3) . ?
C5 C8 1.387(3) . ?
C5 C11 1.383(3) . ?
C5 C20 1.488(3) . ?
O6 C20 1.307(3) . ?
O6 C30 1.456(4) . ?
C8 C12 1.403(3) . ?
C9 C10 1.385(3) . ?
C9 C24 1.389(4) . ?
C10 H10 0.9300 . ?
C10 C18 1.379(4) . ?
C11 C15 1.443(4) . ?
C12 C26 1.401(4) . ?
C13 H13 0.9300 . ?
C13 C14 1.375(4) . ?
C14 H14 0.9300 . ?
C15 O21 1.325(4) . ?
C15 O22 1.194(4) . ?
C16 H16 0.9300 . ?
C16 C17 1.373(4) . ?
C17 H17 0.9300 . ?
C18 H18 0.9300 . ?
C18 C19 1.361(4) . ?
C19 H19 0.9300 . ?
C19 C27 1.364(4) . ?
C20 O25 1.184(3) . ?
O21 C31 1.443(4) . ?
C23 H23 0.9300 . ?
C23 C28 1.363(5) . ?
C24 H24 0.9300 . ?
C24 C27 1.380(4) . ?
C26 H26 0.9300 . ?
C26 C29 1.348(5) . ?
C27 H27 0.9300 . ?
C28 H28 0.9300 . ?
C28 C29 1.386(5) . ?
C29 H29 0.9300 . ?
C30 H30A 0.9600 . ?
C30 H30B 0.9600 . ?
C30 H30C 0.9600 . ?
C31 H31A 0.9600 . ?
C31 H31B 0.9600 . ?
C31 H31C 0.9600 . ?

loop_
_geom_torsion_atom_site_label_1
_geom_torsion_atom_site_label_2
_geom_torsion_atom_site_label_3
_geom_torsion_atom_site_label_4
_geom_torsion
_geom_torsion_site_symmetry_1
_geom_torsion_site_symmetry_2
_geom_torsion_site_symmetry_3
_geom_torsion_site_symmetry_4
_geom_torsion_publ_flag
S1 C8 C12 N2 -175.02(17) . . . . ?
S1 C8 C12 C26 6.2(4) . . . . ?
N2 C11 C15 O21 -177.9(2) . . . . ?
N2 C11 C15 O22 2.5(4) . . . . ?
N2 C12 C26 C29 0.6(4) . . . . ?
N2 C23 C28 C29 -0.9(5) . . . . ?
C3 C9 C10 C18 -177.5(2) . . . . ?
C3 C9 C24 C27 177.7(3) . . . . ?
C3 C13 C14 C4 -2.0(4) . . . . ?
C3 C16 C17 C4 -1.4(5) . . . . ?
C5 C8 C12 N2 0.9(3) . . . . ?
C5 C8 C12 C26 -177.9(3) . . . . ?
C5 C11 C15 O21 1.3(4) . . . . ?
C5 C11 C15 O22 -178.3(3) . . . . ?
C7 S1 C8 C5 106.2(2) . . . . ?
C7 S1 C8 C12 -78.7(2) . . . . ?
C7 C4 C14 C13 -178.0(2) . . . . ?
C7 C4 C17 C16 179.7(2) . . . . ?
C8 S1 C7 O1 0.1(2) . . . . ?
C8 S1 C7 C4 -178.15(16) . . . . ?
C8 C5 C11 N2 1.0(3) . . . . ?
C8 C5 C11 C15 -178.3(2) . . . . ?
C8 C5 C20 O6 84.4(3) . . . . ?
C8 C5 C20 O25 -94.0(4) . . . . ?
C8 C12 C26 C29 179.3(3) . . . . ?
C9 C3 C13 C14 179.3(2) . . . . ?
C9 C3 C16 C17 -177.6(2) . . . . ?
C9 C10 C18 C19 0.2(4) . . . . ?
C9 C24 C27 C19 -0.5(6) . . . . ?
C10 C9 C24 C27 0.5(5) . . . . ?
C10 C18 C19 C27 -0.1(5) . . . . ?
C11 N2 C12 C8 -0.2(2) . . . . ?
C11 N2 C12 C26 178.7(2) . . . . ?
C11 N2 C23 C28 -178.7(2) . . . . ?
C11 C5 C8 S1 174.68(17) . . . . ?
C11 C5 C8 C12 -1.2(3) . . . . ?
C11 C5 C20 O6 -98.0(3) . . . . ?
C11 C5 C20 O25 83.5(4) . . . . ?
C11 C15 O21 C31 -179.6(3) . . . . ?
C12 N2 C11 C5 -0.5(2) . . . . ?
C12 N2 C11 C15 178.9(2) . . . . ?
C12 N2 C23 C28 1.7(4) . . . . ?
C12 C26 C29 C28 0.2(5) . . . . ?
C13 C3 C9 C10 15.4(3) . . . . ?
C13 C3 C9 C24 -161.6(3) . . . . ?
C13 C3 C16 C17 1.4(4) . . . . ?
C14 C4 C7 S1 165.26(19) . . . . ?
C14 C4 C7 O1 -13.0(4) . . . . ?
C14 C4 C17 C16 -0.4(4) . . . . ?
C16 C3 C9 C10 -165.6(2) . . . . ?
C16 C3 C9 C24 17.4(4) . . . . ?
C16 C3 C13 C14 0.3(4) . . . . ?
C17 C4 C7 S1 -14.8(3) . . . . ?
C17 C4 C7 O1 167.0(3) . . . . ?
C17 C4 C14 C13 2.0(4) . . . . ?
C18 C19 C27 C24 0.3(6) . . . . ?
C20 C5 C8 S1 -7.4(3) . . . . ?
C20 C5 C8 C12 176.8(2) . . . . ?
C20 C5 C11 N2 -176.9(2) . . . . ?
C20 C5 C11 C15 3.8(4) . . . . ?
O22 C15 O21 C31 0.0(4) . . . . ?
C23 N2 C11 C5 179.9(2) . . . . ?
C23 N2 C11 C15 -0.7(4) . . . . ?
C23 N2 C12 C8 179.4(2) . . . . ?
C23 N2 C12 C26 -1.6(3) . . . . ?
C23 C28 C29 C26 0.0(5) . . . . ?
C24 C9 C10 C18 -0.3(4) . . . . ?
C30 O6 C20 C5 -179.6(3) . . . . ?
C30 O6 C20 O25 -1.1(5) . . . . ?
